data_4132650
loop_
_publ_author_name
'Chen, Jiawei'
'Yassin, Nadine'
'Gunasekara, Thilina'
'Norton, Jack R.'
'Rauch, Michael'

_publ_section_title
;
 Insertion of Isonitriles into the M-C Bonds of Group 4 Dialkyl Complexes.
;
_journal_issue 28
_journal_name_full 'Journal of the American Chemical Society'
_journal_page_first 8980
_journal_page_last 8989
_journal_paper_doi 10.1021/jacs.8b05377
_journal_volume 140
_journal_year 2018
_chemical_formula_sum 'C31 H55 Hf N3 Si'
_chemical_formula_weight 676.36
_space_group_crystal_system triclinic
_space_group_IT_number 2
_space_group_name_Hall '-P 1'
_space_group_name_H-M_alt 'P -1'
_atom_sites_solution_hydrogens geom
_audit_creation_method SHELXL-2014/7
_cell_angle_alpha 79.88
_cell_angle_beta 77.87
_cell_angle_gamma 86.7520(10)
_cell_formula_units_Z 2
_cell_length_a 10.0272(3)
_cell_length_b 11.4817(4)
_cell_length_c 14.1819(5)
_cell_measurement_reflns_used 9966
_cell_measurement_temperature 130(2)
_cell_measurement_theta_max 30.77
_cell_measurement_theta_min 2.52
_cell_volume 1571.13(9)
_computing_cell_refinement 'Bruker SAINT'
_computing_data_collection 'Bruker APEX2'
_computing_data_reduction 'Bruker SAINT'
_computing_molecular_graphics 'Bruker SHELXTL'
_computing_publication_material 'Bruker SHELXTL'
_computing_structure_refinement 'SHELXL-2014/7 (Sheldrick, 2014)'
_computing_structure_solution 'SHELXS-97 (Sheldrick 2008)'
_diffrn_ambient_temperature 130(2)
_diffrn_measured_fraction_theta_full 1.000
_diffrn_measured_fraction_theta_max 0.991
_diffrn_measurement_device_type 'Bruker APEX-II CCD'
_diffrn_measurement_method '\f and \w scans'
_diffrn_radiation_type MoK\a
_diffrn_radiation_wavelength 0.71073
_diffrn_reflns_av_R_equivalents 0.0308
_diffrn_reflns_av_unetI/netI 0.0337
_diffrn_reflns_Laue_measured_fraction_full 1.000
_diffrn_reflns_Laue_measured_fraction_max 0.991
_diffrn_reflns_limit_h_max 14
_diffrn_reflns_limit_h_min -14
_diffrn_reflns_limit_k_max 16
_diffrn_reflns_limit_k_min -16
_diffrn_reflns_limit_l_max 20
_diffrn_reflns_limit_l_min -20
_diffrn_reflns_number 26213
_diffrn_reflns_point_group_measured_fraction_full 1.000
_diffrn_reflns_point_group_measured_fraction_max 0.991
_diffrn_reflns_theta_full 25.000
_diffrn_reflns_theta_max 30.773
_diffrn_reflns_theta_min 1.490
_exptl_absorpt_coefficient_mu 3.381
_exptl_absorpt_correction_T_max 0.7461
_exptl_absorpt_correction_T_min 0.5408
_exptl_absorpt_correction_type empirical
_exptl_absorpt_process_details sadabs
_exptl_crystal_colour colorless
_exptl_crystal_density_diffrn 1.430
_exptl_crystal_description block
_exptl_crystal_F_000 696
_exptl_crystal_size_max 0.310
_exptl_crystal_size_mid 0.160
_exptl_crystal_size_min 0.120
_refine_diff_density_max 1.278
_refine_diff_density_min -0.603
_refine_diff_density_rms 0.093
_refine_ls_extinction_method none
_refine_ls_goodness_of_fit_ref 1.045
_refine_ls_hydrogen_treatment constr
_refine_ls_matrix_type full
_refine_ls_number_parameters 342
_refine_ls_number_reflns 9754
_refine_ls_number_restraints 0
_refine_ls_restrained_S_all 1.045
_refine_ls_R_factor_all 0.0203
_refine_ls_R_factor_gt 0.0186
_refine_ls_shift/su_max 0.002
_refine_ls_shift/su_mean 0.000
_refine_ls_structure_factor_coef Fsqd
_refine_ls_weighting_details 'w=1/[\s^2^(Fo^2^)+(0.0147P)^2^+0.5416P] where P=(Fo^2^+2Fc^2^)/3'
_refine_ls_weighting_scheme calc
_refine_ls_wR_factor_gt 0.0448
_refine_ls_wR_factor_ref 0.0457
_reflns_Friedel_coverage 0.000
_reflns_number_gt 9250
_reflns_number_total 9754
_reflns_threshold_expression 'I > 2\s(I)'
_cod_data_source_file ja8b05377_si_001.cif
_cod_data_source_block hf2s10
_cod_database_code 4132650
_shelx_shelxl_version_number 2014/7
_shelx_space_group_comment
; 
The symmetry employed for this shelxl refinement is uniquely defined 
by the following loop, which should always be used as a source of 
symmetry information in preference to the above space-group names. 
They are only intended as comments. 
;
_shelx_estimated_absorpt_t_min 0.420
_shelx_estimated_absorpt_t_max 0.687

loop_
_space_group_symop_operation_xyz
'x, y, z'
'-x, -y, -z'

loop_
_atom_site_label
_atom_site_type_symbol
_atom_site_fract_x
_atom_site_fract_y
_atom_site_fract_z
_atom_site_U_iso_or_equiv
_atom_site_adp_type
_atom_site_occupancy
_atom_site_site_symmetry_order
_atom_site_calc_flag
_atom_site_refinement_flags_posn
_atom_site_refinement_flags_adp
Hf1 Hf 0.22517(2) 0.23432(2) 0.26354(2) 0.00958(2) Uani 1 1 d . .
Si1 Si 0.13358(5) 0.01079(4) 0.20926(4) 0.01427(9) Uani 1 1 d . .
N1 N 0.17190(15) 0.15582(12) 0.15318(10) 0.0134(3) Uani 1 1 d . .
N2 N 0.14975(14) 0.40427(12) 0.26895(10) 0.0116(2) Uani 1 1 d . .
N3 N 0.42152(14) 0.28757(12) 0.21323(10) 0.0129(3) Uani 1 1 d . .
C1 C 0.38534(17) 0.50871(14) 0.23460(12) 0.0137(3) Uani 1 1 d . .
H1A H 0.3843 0.5354 0.1637 0.016 Uiso 1 1 calc R U
C2 C 0.43228(18) 0.59016(15) 0.29153(13) 0.0162(3) Uani 1 1 d . .
C3 C 0.36208(18) 0.57372(15) 0.38415(13) 0.0162(3) Uani 1 1 d . .
C4 C 0.25079(18) 0.48473(15) 0.40091(12) 0.0153(3) Uani 1 1 d . .
H4A H 0.1599 0.5220 0.4202 0.018 Uiso 1 1 calc R U
H4B H 0.2635 0.4177 0.4529 0.018 Uiso 1 1 calc R U
C5 C 0.26422(16) 0.44221(14) 0.30209(12) 0.0116(3) Uani 1 1 d . .
C6 C 0.40730(16) 0.37779(14) 0.27327(12) 0.0132(3) Uani 1 1 d . .
H6 H 0.4611 0.3622 0.3263 0.016 Uiso 1 1 calc R U
C7 C 0.5495(2) 0.67049(17) 0.24560(15) 0.0233(4) Uani 1 1 d . .
H7A H 0.5293 0.7213 0.1870 0.035 Uiso 1 1 calc R U
H7B H 0.6323 0.6229 0.2275 0.035 Uiso 1 1 calc R U
H7C H 0.5638 0.7198 0.2923 0.035 Uiso 1 1 calc R U
C8 C 0.3838(2) 0.63082(17) 0.46701(14) 0.0226(4) Uani 1 1 d . .
H8A H 0.3962 0.5694 0.5221 0.034 Uiso 1 1 calc R U
H8B H 0.3041 0.6807 0.4876 0.034 Uiso 1 1 calc R U
H8C H 0.4651 0.6796 0.4454 0.034 Uiso 1 1 calc R U
C11 C 0.27227(18) 0.04047(15) 0.36574(13) 0.0163(3) Uani 1 1 d . .
C12 C 0.3996(2) -0.03419(17) 0.34274(16) 0.0251(4) Uani 1 1 d . .
H12A H 0.4057 -0.0583 0.2790 0.038 Uiso 1 1 calc R U
H12B H 0.3961 -0.1047 0.3934 0.038 Uiso 1 1 calc R U
H12C H 0.4797 0.0118 0.3409 0.038 Uiso 1 1 calc R U
C13 C 0.25480(19) 0.12077(15) 0.43248(13) 0.0176(3) Uani 1 1 d . .
C14 C 0.3588(2) 0.14536(18) 0.48874(15) 0.0255(4) Uani 1 1 d . .
H14A H 0.3360 0.2208 0.5122 0.038 Uiso 1 1 calc R U
H14B H 0.4495 0.1496 0.4460 0.038 Uiso 1 1 calc R U
H14C H 0.3585 0.0817 0.5447 0.038 Uiso 1 1 calc R U
C15 C 0.11602(19) 0.16128(15) 0.44788(12) 0.0158(3) Uani 1 1 d . .
C16 C 0.0480(2) 0.23336(17) 0.52411(13) 0.0226(4) Uani 1 1 d . .
H16A H 0.1148 0.2511 0.5608 0.034 Uiso 1 1 calc R U
H16B H -0.0267 0.1885 0.5690 0.034 Uiso 1 1 calc R U
H16C H 0.0117 0.3075 0.4922 0.034 Uiso 1 1 calc R U
C17 C 0.04974(17) 0.10811(14) 0.38855(12) 0.0141(3) Uani 1 1 d . .
C18 C -0.09914(18) 0.12577(17) 0.38583(14) 0.0194(3) Uani 1 1 d . .
H18A H -0.1415 0.0486 0.3954 0.029 Uiso 1 1 calc R U
H18B H -0.1090 0.1713 0.3223 0.029 Uiso 1 1 calc R U
H18C H -0.1440 0.1690 0.4380 0.029 Uiso 1 1 calc R U
C19 C 0.14555(17) 0.03333(14) 0.33476(12) 0.0138(3) Uani 1 1 d . .
C21 C -0.0378(2) -0.04227(17) 0.20403(14) 0.0222(4) Uani 1 1 d . .
H21A H -0.0624 -0.1112 0.2553 0.033 Uiso 1 1 calc R U
H21B H -0.0342 -0.0644 0.1399 0.033 Uiso 1 1 calc R U
H21C H -0.1063 0.0211 0.2142 0.033 Uiso 1 1 calc R U
C22 C 0.2578(2) -0.10625(16) 0.16435(15) 0.0243(4) Uani 1 1 d . .
H22A H 0.2606 -0.1723 0.2181 0.036 Uiso 1 1 calc R U
H22B H 0.3488 -0.0726 0.1408 0.036 Uiso 1 1 calc R U
H22C H 0.2286 -0.1348 0.1108 0.036 Uiso 1 1 calc R U
C31 C 0.17363(18) 0.20183(15) 0.04812(12) 0.0156(3) Uani 1 1 d . .
C32 C 0.2484(2) 0.11486(17) -0.01756(14) 0.0217(4) Uani 1 1 d . .
H32A H 0.2552 0.1504 -0.0864 0.033 Uiso 1 1 calc R U
H32B H 0.1974 0.0414 -0.0037 0.033 Uiso 1 1 calc R U
H32C H 0.3402 0.0975 -0.0044 0.033 Uiso 1 1 calc R U
C33 C 0.02660(19) 0.21935(17) 0.03040(13) 0.0205(4) Uani 1 1 d . .
H33A H 0.0291 0.2519 -0.0386 0.031 Uiso 1 1 calc R U
H33B H -0.0237 0.2743 0.0715 0.031 Uiso 1 1 calc R U
H33C H -0.0190 0.1430 0.0471 0.031 Uiso 1 1 calc R U
C34 C 0.2466(2) 0.32011(16) 0.01669(13) 0.0189(3) Uani 1 1 d . .
H34A H 0.2320 0.3567 -0.0483 0.028 Uiso 1 1 calc R U
H34B H 0.3446 0.3066 0.0143 0.028 Uiso 1 1 calc R U
H34C H 0.2100 0.3727 0.0639 0.028 Uiso 1 1 calc R U
C41 C 0.56184(17) 0.26473(16) 0.16219(13) 0.0165(3) Uani 1 1 d . .
C42 C 0.5602(2) 0.15920(18) 0.10994(16) 0.0261(4) Uani 1 1 d . .
H42A H 0.6533 0.1411 0.0772 0.039 Uiso 1 1 calc R U
H42B H 0.5024 0.1786 0.0613 0.039 Uiso 1 1 calc R U
H42C H 0.5239 0.0903 0.1579 0.039 Uiso 1 1 calc R U
C43 C 0.65906(19) 0.23563(19) 0.23386(15) 0.0245(4) Uani 1 1 d . .
H43A H 0.7498 0.2154 0.1983 0.037 Uiso 1 1 calc R U
H43B H 0.6244 0.1684 0.2842 0.037 Uiso 1 1 calc R U
H43C H 0.6651 0.3045 0.2648 0.037 Uiso 1 1 calc R U
C44 C 0.6163(2) 0.37263(18) 0.08581(15) 0.0253(4) Uani 1 1 d . .
H44A H 0.7079 0.3541 0.0506 0.038 Uiso 1 1 calc R U
H44B H 0.6204 0.4402 0.1188 0.038 Uiso 1 1 calc R U
H44C H 0.5554 0.3924 0.0393 0.038 Uiso 1 1 calc R U
C51 C 0.03450(17) 0.48870(15) 0.25827(12) 0.0146(3) Uani 1 1 d . .
C52 C -0.07386(19) 0.48236(18) 0.35343(14) 0.0225(4) Uani 1 1 d . .
H52A H -0.1502 0.5364 0.3420 0.034 Uiso 1 1 calc R U
H52B H -0.0334 0.5053 0.4045 0.034 Uiso 1 1 calc R U
H52C H -0.1070 0.4013 0.3744 0.034 Uiso 1 1 calc R U
C53 C -0.0360(2) 0.45379(17) 0.18205(15) 0.0221(4) Uani 1 1 d . .
H53A H -0.1210 0.5000 0.1811 0.033 Uiso 1 1 calc R U
H53B H -0.0564 0.3693 0.1988 0.033 Uiso 1 1 calc R U
H53C H 0.0243 0.4697 0.1174 0.033 Uiso 1 1 calc R U
C54 C 0.0830(2) 0.61636(16) 0.22430(15) 0.0222(4) Uani 1 1 d . .
H54A H 0.0048 0.6690 0.2148 0.033 Uiso 1 1 calc R U
H54B H 0.1497 0.6214 0.1624 0.033 Uiso 1 1 calc R U
H54C H 0.1256 0.6403 0.2739 0.033 Uiso 1 1 calc R U

loop_
_atom_site_aniso_label
_atom_site_aniso_U_11
_atom_site_aniso_U_22
_atom_site_aniso_U_33
_atom_site_aniso_U_23
_atom_site_aniso_U_13
_atom_site_aniso_U_12
Hf1 0.01090(3) 0.00810(3) 0.01005(3) -0.00112(2) -0.00297(2) -0.00087(2)
Si1 0.0180(2) 0.0104(2) 0.0156(2) -0.00304(16) -0.00494(17) -0.00250(16)
N1 0.0158(7) 0.0130(6) 0.0115(6) -0.0019(5) -0.0029(5) -0.0016(5)
N2 0.0115(6) 0.0096(6) 0.0137(6) -0.0011(5) -0.0031(5) -0.0003(5)
N3 0.0126(6) 0.0111(6) 0.0154(6) -0.0042(5) -0.0022(5) -0.0010(5)
C1 0.0132(7) 0.0128(7) 0.0140(7) -0.0017(6) -0.0002(6) -0.0022(6)
C2 0.0145(7) 0.0118(7) 0.0224(8) -0.0043(6) -0.0022(6) -0.0031(6)
C3 0.0158(8) 0.0140(7) 0.0201(8) -0.0066(6) -0.0028(6) -0.0020(6)
C4 0.0168(8) 0.0152(7) 0.0138(7) -0.0037(6) -0.0009(6) -0.0040(6)
C5 0.0119(7) 0.0108(7) 0.0116(7) -0.0024(5) -0.0009(5) -0.0010(5)
C6 0.0117(7) 0.0119(7) 0.0161(7) -0.0024(6) -0.0025(6) -0.0015(5)
C7 0.0197(9) 0.0179(8) 0.0310(10) -0.0079(7) 0.0034(7) -0.0084(7)
C8 0.0246(9) 0.0230(9) 0.0229(9) -0.0112(7) -0.0036(7) -0.0047(7)
C11 0.0188(8) 0.0122(7) 0.0179(8) 0.0031(6) -0.0081(6) -0.0018(6)
C12 0.0218(9) 0.0171(8) 0.0364(11) 0.0007(8) -0.0115(8) 0.0036(7)
C13 0.0214(8) 0.0153(8) 0.0172(8) 0.0035(6) -0.0101(7) -0.0055(6)
C14 0.0309(10) 0.0246(9) 0.0253(10) 0.0015(8) -0.0185(8) -0.0055(8)
C15 0.0228(8) 0.0123(7) 0.0119(7) 0.0018(6) -0.0045(6) -0.0051(6)
C16 0.0334(10) 0.0207(9) 0.0133(8) -0.0025(7) -0.0024(7) -0.0067(7)
C17 0.0161(8) 0.0128(7) 0.0122(7) 0.0020(6) -0.0023(6) -0.0052(6)
C18 0.0160(8) 0.0199(8) 0.0216(9) -0.0022(7) -0.0029(7) -0.0023(6)
C19 0.0164(7) 0.0103(7) 0.0149(7) 0.0007(6) -0.0054(6) -0.0031(6)
C21 0.0251(9) 0.0206(9) 0.0238(9) -0.0045(7) -0.0087(7) -0.0077(7)
C22 0.0308(10) 0.0149(8) 0.0273(10) -0.0072(7) -0.0037(8) 0.0018(7)
C31 0.0190(8) 0.0166(8) 0.0116(7) -0.0028(6) -0.0035(6) -0.0015(6)
C32 0.0267(9) 0.0230(9) 0.0167(8) -0.0081(7) -0.0037(7) -0.0005(7)
C33 0.0221(9) 0.0247(9) 0.0167(8) -0.0035(7) -0.0084(7) -0.0013(7)
C34 0.0238(9) 0.0174(8) 0.0145(8) -0.0008(6) -0.0023(7) -0.0036(7)
C41 0.0117(7) 0.0171(8) 0.0208(8) -0.0057(6) -0.0015(6) 0.0007(6)
C42 0.0208(9) 0.0268(10) 0.0323(11) -0.0161(8) -0.0012(8) 0.0041(7)
C43 0.0137(8) 0.0311(10) 0.0292(10) -0.0068(8) -0.0050(7) 0.0027(7)
C44 0.0189(9) 0.0259(10) 0.0253(10) -0.0003(8) 0.0053(7) -0.0008(7)
C51 0.0146(7) 0.0132(7) 0.0155(7) -0.0020(6) -0.0030(6) 0.0024(6)
C52 0.0165(8) 0.0260(9) 0.0226(9) -0.0053(7) 0.0013(7) 0.0040(7)
C53 0.0201(9) 0.0235(9) 0.0264(10) -0.0088(7) -0.0107(7) 0.0064(7)
C54 0.0250(9) 0.0125(8) 0.0286(10) -0.0009(7) -0.0070(8) 0.0024(7)

loop_
_atom_type_symbol
_atom_type_description
_atom_type_scat_dispersion_real
_atom_type_scat_dispersion_imag
_atom_type_scat_source
C C 0.0033 0.0016 'International Tables Vol C Tables 4.2.6.8 and 6.1.1.4'
H H 0.0000 0.0000 'International Tables Vol C Tables 4.2.6.8 and 6.1.1.4'
N N 0.0061 0.0033 'International Tables Vol C Tables 4.2.6.8 and 6.1.1.4'
Si Si 0.0817 0.0704 'International Tables Vol C Tables 4.2.6.8 and 6.1.1.4'
Hf Hf -0.5830 6.1852 'International Tables Vol C Tables 4.2.6.8 and 6.1.1.4'

loop_
_geom_angle_atom_site_label_1
_geom_angle_atom_site_label_2
_geom_angle_atom_site_label_3
_geom_angle
N3 Hf1 N2 93.42(5)
N3 Hf1 N1 106.60(6)
N2 Hf1 N1 114.52(5)
N3 Hf1 C19 127.59(6)
N2 Hf1 C19 136.46(6)
N1 Hf1 C19 71.31(5)
N3 Hf1 C11 98.24(6)
N2 Hf1 C11 144.17(6)
N1 Hf1 C11 94.40(6)
C19 Hf1 C11 33.66(5)
N3 Hf1 C17 149.97(6)
N2 Hf1 C17 103.47(5)
N1 Hf1 C17 88.91(5)
C19 Hf1 C17 33.49(6)
C11 Hf1 C17 54.16(6)
N3 Hf1 C6 33.90(5)
N2 Hf1 C6 67.18(5)
N1 Hf1 C6 136.21(6)
C19 Hf1 C6 140.00(5)
C11 Hf1 C6 106.71(5)
C17 Hf1 C6 134.55(5)
N3 Hf1 C13 97.52(6)
N2 Hf1 C13 112.85(6)
N1 Hf1 C13 124.59(5)
C19 Hf1 C13 54.70(5)
C11 Hf1 C13 32.13(6)
C17 Hf1 C13 53.13(5)
C6 Hf1 C13 88.21(5)
N3 Hf1 C5 67.35(5)
N2 Hf1 C5 33.48(5)
N1 Hf1 C5 140.44(5)
C19 Hf1 C5 144.78(5)
C11 Hf1 C5 124.94(5)
C17 Hf1 C5 116.05(5)
C6 Hf1 C5 35.65(5)
C13 Hf1 C5 94.80(5)
N3 Hf1 C15 124.61(6)
N2 Hf1 C15 92.56(5)
N1 Hf1 C15 120.28(5)
C19 Hf1 C15 54.36(5)
C11 Hf1 C15 53.19(6)
C17 Hf1 C15 31.67(5)
C6 Hf1 C15 102.89(5)
C13 Hf1 C15 31.80(6)
C5 Hf1 C15 90.53(5)
N3 Hf1 Si1 119.83(4)
N2 Hf1 Si1 136.51(4)
N1 Hf1 Si1 33.65(4)
C19 Hf1 Si1 37.90(4)
C11 Hf1 Si1 62.78(4)
C17 Hf1 Si1 61.85(4)
C6 Hf1 Si1 152.98(4)
C13 Hf1 Si1 91.17(4)
C5 Hf1 Si1 169.99(4)
C15 Hf1 Si1 90.32(4)
N1 Si1 C19 95.51(7)
N1 Si1 C21 116.29(8)
C19 Si1 C21 112.86(8)
N1 Si1 C22 115.74(8)
C19 Si1 C22 112.04(9)
C21 Si1 C22 104.61(9)
N1 Si1 Hf1 42.16(5)
C19 Si1 Hf1 53.70(5)
C21 Si1 Hf1 132.89(7)
C22 Si1 Hf1 122.43(7)
C31 N1 Si1 124.08(11)
C31 N1 Hf1 131.57(11)
Si1 N1 Hf1 104.19(7)
C5 N2 C51 118.60(13)
C5 N2 Hf1 94.57(9)
C51 N2 Hf1 146.72(11)
C6 N3 C41 115.24(13)
C6 N3 Hf1 93.74(10)
C41 N3 Hf1 149.67(11)
C2 C1 C6 113.81(14)
C2 C1 C5 106.85(14)
C6 C1 C5 62.50(11)
C3 C2 C1 110.81(15)
C3 C2 C7 128.53(16)
C1 C2 C7 120.54(16)
C2 C3 C8 127.95(16)
C2 C3 C4 111.97(15)
C8 C3 C4 120.08(15)
C3 C4 C5 105.08(13)
N2 C5 C1 124.07(14)
N2 C5 C4 123.19(14)
C1 C5 C4 105.11(13)
N2 C5 C6 117.90(13)
C1 C5 C6 58.74(10)
C4 C5 C6 110.74(13)
N2 C5 Hf1 51.95(7)
C1 C5 Hf1 115.08(10)
C4 C5 Hf1 130.41(11)
C6 C5 Hf1 70.78(8)
N3 C6 C1 123.15(14)
N3 C6 C5 120.21(13)
C1 C6 C5 58.76(10)
N3 C6 Hf1 52.36(8)
C1 C6 Hf1 117.23(11)
C5 C6 Hf1 73.57(8)
C13 C11 C19 108.81(16)
C13 C11 C12 123.57(16)
C19 C11 C12 127.24(16)
C13 C11 Hf1 76.79(10)
C19 C11 Hf1 71.03(9)
C12 C11 Hf1 124.06(12)
C11 C13 C15 108.22(15)
C11 C13 C14 125.64(18)
C15 C13 C14 125.58(17)
C11 C13 Hf1 71.08(10)
C15 C13 Hf1 75.44(10)
C14 C13 Hf1 126.08(12)
C17 C15 C13 107.70(15)
C17 C15 C16 125.79(17)
C13 C15 C16 125.97(16)
C17 C15 Hf1 70.72(9)
C13 C15 Hf1 72.76(10)
C16 C15 Hf1 128.59(11)
C15 C17 C19 109.37(15)
C15 C17 C18 124.15(16)
C19 C17 C18 126.46(15)
C15 C17 Hf1 77.62(9)
C19 C17 Hf1 70.36(9)
C18 C17 Hf1 119.90(11)
C17 C19 C11 105.84(15)
C17 C19 Si1 121.80(12)
C11 C19 Si1 123.99(13)
C17 C19 Hf1 76.15(9)
C11 C19 Hf1 75.31(9)
Si1 C19 Hf1 88.40(6)
N1 C31 C34 110.30(14)
N1 C31 C32 111.26(14)
C34 C31 C32 108.11(15)
N1 C31 C33 110.29(14)
C34 C31 C33 109.16(15)
C32 C31 C33 107.62(14)
N3 C41 C42 108.27(14)
N3 C41 C43 111.55(15)
C42 C41 C43 108.85(16)
N3 C41 C44 110.89(14)
C42 C41 C44 108.81(16)
C43 C41 C44 108.41(16)
N2 C51 C53 107.79(14)
N2 C51 C54 111.78(14)
C53 C51 C54 109.02(15)
N2 C51 C52 112.30(14)
C53 C51 C52 106.54(15)
C54 C51 C52 109.21(15)

loop_
_geom_bond_atom_site_label_1
_geom_bond_atom_site_label_2
_geom_bond_distance
Hf1 N3 2.0376(14)
Hf1 N2 2.0607(13)
Hf1 N1 2.1092(14)
Hf1 C19 2.4564(16)
Hf1 C11 2.5126(16)
Hf1 C17 2.5324(16)
Hf1 C6 2.5678(16)
Hf1 C13 2.5858(17)
Hf1 C5 2.6084(16)
Hf1 C15 2.6205(17)
Hf1 Si1 3.0466(5)
Si1 N1 1.7412(15)
Si1 C19 1.8720(17)
Si1 C21 1.8753(19)
Si1 C22 1.8816(19)
N1 C31 1.488(2)
N2 C5 1.443(2)
N2 C51 1.481(2)
N3 C6 1.435(2)
N3 C41 1.473(2)
C1 C2 1.491(2)
C1 C6 1.527(2)
C1 C5 1.528(2)
C2 C3 1.340(2)
C2 C7 1.499(2)
C3 C8 1.501(2)
C3 C4 1.509(2)
C4 C5 1.541(2)
C5 C6 1.585(2)
C11 C13 1.412(3)
C11 C19 1.440(2)
C11 C12 1.507(3)
C13 C15 1.427(3)
C13 C14 1.505(2)
C15 C17 1.408(2)
C15 C16 1.503(3)
C17 C19 1.439(2)
C17 C18 1.503(2)
C31 C34 1.530(2)
C31 C32 1.541(2)
C31 C33 1.543(3)
C41 C42 1.530(3)
C41 C43 1.535(3)
C41 C44 1.537(3)
C51 C53 1.528(2)
C51 C54 1.534(2)
C51 C52 1.538(2)

loop_
_geom_torsion_atom_site_label_1
_geom_torsion_atom_site_label_2
_geom_torsion_atom_site_label_3
_geom_torsion_atom_site_label_4
_geom_torsion
C19 Si1 N1 C31 -177.14(14)
C21 Si1 N1 C31 -58.26(16)
C22 Si1 N1 C31 65.15(16)
Hf1 Si1 N1 C31 175.91(17)
C19 Si1 N1 Hf1 6.94(8)
C21 Si1 N1 Hf1 125.82(8)
C22 Si1 N1 Hf1 -110.77(9)
C6 C1 C2 C3 -62.3(2)
C5 C1 C2 C3 4.6(2)
C6 C1 C2 C7 114.13(18)
C5 C1 C2 C7 -179.05(16)
C1 C2 C3 C8 175.22(17)
C7 C2 C3 C8 -0.8(3)
C1 C2 C3 C4 -4.1(2)
C7 C2 C3 C4 179.91(18)
C2 C3 C4 C5 1.9(2)
C8 C3 C4 C5 -177.46(16)
C51 N2 C5 C1 -85.97(19)
Hf1 N2 C5 C1 96.92(15)
C51 N2 C5 C4 59.0(2)
Hf1 N2 C5 C4 -118.15(14)
C51 N2 C5 C6 -155.44(14)
Hf1 N2 C5 C6 27.45(14)
C51 N2 C5 Hf1 177.11(16)
C2 C1 C5 N2 146.97(15)
C6 C1 C5 N2 -104.49(17)
C2 C1 C5 C4 -3.16(17)
C6 C1 C5 C4 105.38(14)
C2 C1 C5 C6 -108.54(15)
C2 C1 C5 Hf1 -153.36(11)
C6 C1 C5 Hf1 -44.82(11)
C3 C4 C5 N2 -149.51(15)
C3 C4 C5 C1 0.95(17)
C3 C4 C5 C6 62.75(17)
C3 C4 C5 Hf1 144.71(12)
C41 N3 C6 C1 88.45(19)
Hf1 N3 C6 C1 -100.74(15)
C41 N3 C6 C5 158.79(14)
Hf1 N3 C6 C5 -30.41(15)
C41 N3 C6 Hf1 -170.80(16)
C2 C1 C6 N3 -154.81(15)
C5 C1 C6 N3 107.86(17)
C2 C1 C6 C5 97.32(15)
C2 C1 C6 Hf1 144.16(12)
C5 C1 C6 Hf1 46.83(11)
N2 C5 C6 N3 2.1(2)
C1 C5 C6 N3 -112.76(17)
C4 C5 C6 N3 151.72(14)
Hf1 C5 C6 N3 24.70(12)
N2 C5 C6 C1 114.84(16)
C4 C5 C6 C1 -95.52(14)
Hf1 C5 C6 C1 137.46(11)
N2 C5 C6 Hf1 -22.61(12)
C1 C5 C6 Hf1 -137.46(11)
C4 C5 C6 Hf1 127.02(12)
C19 C11 C13 C15 2.52(19)
C12 C11 C13 C15 -170.79(16)
Hf1 C11 C13 C15 66.89(12)
C19 C11 C13 C14 174.29(16)
C12 C11 C13 C14 1.0(3)
Hf1 C11 C13 C14 -121.35(17)
C19 C11 C13 Hf1 -64.36(11)
C12 C11 C13 Hf1 122.32(17)
C11 C13 C15 C17 -1.53(19)
C14 C13 C15 C17 -173.31(16)
Hf1 C13 C15 C17 62.48(11)
C11 C13 C15 C16 170.41(16)
C14 C13 C15 C16 -1.4(3)
Hf1 C13 C15 C16 -125.58(17)
C11 C13 C15 Hf1 -64.01(12)
C14 C13 C15 Hf1 124.21(17)
C13 C15 C17 C19 -0.04(18)
C16 C15 C17 C19 -172.00(16)
Hf1 C15 C17 C19 63.77(11)
C13 C15 C17 C18 178.29(15)
C16 C15 C17 C18 6.3(3)
Hf1 C15 C17 C18 -117.89(16)
C13 C15 C17 Hf1 -63.82(12)
C16 C15 C17 Hf1 124.23(16)
C15 C17 C19 C11 1.55(18)
C18 C17 C19 C11 -176.74(16)
Hf1 C17 C19 C11 70.03(11)
C15 C17 C19 Si1 -147.73(12)
C18 C17 C19 Si1 34.0(2)
Hf1 C17 C19 Si1 -79.24(11)
C15 C17 C19 Hf1 -68.48(11)
C18 C17 C19 Hf1 113.23(16)
C13 C11 C19 C17 -2.49(18)
C12 C11 C19 C17 170.51(17)
Hf1 C11 C19 C17 -70.64(11)
C13 C11 C19 Si1 145.92(13)
C12 C11 C19 Si1 -41.1(2)
Hf1 C11 C19 Si1 77.78(11)
C13 C11 C19 Hf1 68.14(12)
C12 C11 C19 Hf1 -118.85(18)
N1 Si1 C19 C17 66.82(14)
C21 Si1 C19 C17 -54.75(16)
C22 Si1 C19 C17 -172.53(13)
Hf1 Si1 C19 C17 72.60(12)
N1 Si1 C19 C11 -76.82(14)
C21 Si1 C19 C11 161.60(14)
C22 Si1 C19 C11 43.83(16)
Hf1 Si1 C19 C11 -71.04(13)
N1 Si1 C19 Hf1 -5.78(7)
C21 Si1 C19 Hf1 -127.36(8)
C22 Si1 C19 Hf1 114.87(8)
Si1 N1 C31 C34 -165.02(12)
Hf1 N1 C31 C34 9.7(2)
Si1 N1 C31 C32 -45.03(19)
Hf1 N1 C31 C32 129.67(14)
Si1 N1 C31 C33 74.32(17)
Hf1 N1 C31 C33 -110.98(15)
C6 N3 C41 C42 174.71(15)
Hf1 N3 C41 C42 13.1(3)
C6 N3 C41 C43 54.96(19)
Hf1 N3 C41 C43 -106.6(2)
C6 N3 C41 C44 -65.98(19)
Hf1 N3 C41 C44 132.4(2)
C5 N2 C51 C53 154.30(15)
Hf1 N2 C51 C53 -31.0(3)
C5 N2 C51 C54 34.5(2)
Hf1 N2 C51 C54 -150.74(16)
C5 N2 C51 C52 -88.65(18)
Hf1 N2 C51 C52 86.1(2)
